data_1556701
loop_
_publ_author_name
'Varela, Kaitlyn'
'Arman, Hadi D.'
'Yoshimoto, Francis K.'

_publ_section_title
;
 Synthesis of [3,3-2H2]-Dihydroartemisinic Acid to Measure the Rate of
 Nonenzymatic Conversion of Dihydroartemisinic Acid to Artemisinin
;
_journal_name_full 'Journal of Natural Products'
_journal_paper_doi 10.1021/acs.jnatprod.9b00686
_journal_year 2019
_chemical_absolute_configuration unk
_chemical_formula_moiety 'C15 H24 O'
_chemical_formula_sum 'C15 H24 O'
_chemical_formula_weight 220.34
_space_group_crystal_system orthorhombic
_space_group_IT_number 19
_space_group_name_Hall 'P 2ac 2ab'
_space_group_name_H-M_alt 'P 21 21 21'
_atom_sites_solution_hydrogens mixed
_atom_sites_solution_primary dual
_audit_creation_date 2019-07-18
_audit_creation_method
;
Olex2 1.2
(compiled 2018.05.29 svn.r3508 for OlexSys, GUI svn.r5506)
;
_cell_angle_alpha 90
_cell_angle_beta 90
_cell_angle_gamma 90
_cell_formula_units_Z 4
_cell_length_a 5.15450(10)
_cell_length_b 14.0173(4)
_cell_length_c 18.2753(4)
_cell_measurement_reflns_used 8525
_cell_measurement_temperature 100(2)
_cell_measurement_theta_max 29.2160
_cell_measurement_theta_min 3.6160
_cell_volume 1320.43(5)
_computing_cell_refinement 'CrysAlisPro 1.171.40.54a (Rigaku OD, 2019)'
_computing_data_collection 'CrysAlisPro 1.171.40.54a (Rigaku OD, 2019)'
_computing_data_reduction 'CrysAlisPro 1.171.40.54a (Rigaku OD, 2019)'
_computing_molecular_graphics 'Olex2 (Dolomanov et al., 2009)'
_computing_publication_material 'Olex2 (Dolomanov et al., 2009)'
_computing_structure_refinement 'ShelXL (Sheldrick, 2015)'
_computing_structure_solution 'ShelXT (Sheldrick, 2015)'
_diffrn_ambient_temperature 100(2)
_diffrn_detector 'CCD plate'
_diffrn_measured_fraction_theta_full 0.999
_diffrn_measured_fraction_theta_max 0.999
_diffrn_measurement_details
;
List of Runs (angles in degrees, time in seconds):

  # Type    Start    End  Width  t~exp~   \w     \q     \k     \f   Frames
--------------------------------------------------------------------------
  1  \w    -97.00  22.00   1.00   15.00    --   -7.70 -53.00-103.00  119
  2  \w    -21.00  94.00   1.00   15.00    --    4.20  38.00-120.00  115
  3  \w    -33.00  82.00   1.00   15.00    --   -7.70  38.00-150.00  115
  4  \w    -38.00  31.00   1.00   15.00    --   -7.70  57.00   0.00   69
;
_diffrn_measurement_device 'four-circle diffractometer'
_diffrn_measurement_device_type 'XtaLAB AFC12 (RCD3): Kappa single'
_diffrn_measurement_method '\w scans'
_diffrn_orient_matrix_type 'CrysAlisPro convention (1999,Acta A55,543-557)'
_diffrn_orient_matrix_UB_11 -0.0754115000
_diffrn_orient_matrix_UB_12 0.0271033000
_diffrn_orient_matrix_UB_13 0.0249339000
_diffrn_orient_matrix_UB_21 0.0457084000
_diffrn_orient_matrix_UB_22 -0.0286584000
_diffrn_orient_matrix_UB_23 0.0292775000
_diffrn_orient_matrix_UB_31 0.1056798000
_diffrn_orient_matrix_UB_32 0.0317225000
_diffrn_orient_matrix_UB_33 0.0050839000
_diffrn_radiation_monochromator mirror
_diffrn_radiation_probe x-ray
_diffrn_radiation_type MoK\a
_diffrn_radiation_wavelength 0.71073
_diffrn_reflns_av_R_equivalents 0.0330
_diffrn_reflns_av_unetI/netI 0.0184
_diffrn_reflns_Laue_measured_fraction_full 0.999
_diffrn_reflns_Laue_measured_fraction_max 0.999
_diffrn_reflns_limit_h_max 6
_diffrn_reflns_limit_h_min -6
_diffrn_reflns_limit_k_max 17
_diffrn_reflns_limit_k_min -17
_diffrn_reflns_limit_l_max 21
_diffrn_reflns_limit_l_min -22
_diffrn_reflns_number 16134
_diffrn_reflns_point_group_measured_fraction_full 1.000
_diffrn_reflns_point_group_measured_fraction_max 1.000
_diffrn_reflns_theta_full 25.242
_diffrn_reflns_theta_max 25.997
_diffrn_reflns_theta_min 2.229
_diffrn_source 'Rotating-anode X-ray tube'
_diffrn_source_type 'Rigaku (Mo) X-ray Source'
_exptl_absorpt_coefficient_mu 0.067
_exptl_absorpt_correction_T_max 1.00000
_exptl_absorpt_correction_T_min 0.97332
_exptl_absorpt_correction_type multi-scan
_exptl_absorpt_process_details
;
CrysAlisPro 1.171.40.54a (Rigaku Oxford Diffraction, 2019)
Empirical absorption correction using spherical harmonics,
 implemented in SCALE3 ABSPACK scaling algorithm.
;
_exptl_crystal_colour 'clear colourless'
_exptl_crystal_colour_lustre clear
_exptl_crystal_colour_primary colourless
_exptl_crystal_density_diffrn 1.108
_exptl_crystal_description plate
_exptl_crystal_F_000 488
_exptl_crystal_size_max 0.33
_exptl_crystal_size_mid 0.3
_exptl_crystal_size_min 0.13
_refine_diff_density_max 0.189
_refine_diff_density_min -0.146
_refine_diff_density_rms 0.032
_refine_ls_abs_structure_details
;
 Flack x determined using 1002 quotients [(I+)-(I-)]/[(I+)+(I-)]
 (Parsons, Flack and Wagner, Acta Cryst. B69 (2013) 249-259).
;
_refine_ls_abs_structure_Flack 0.2(4)
_refine_ls_extinction_method none
_refine_ls_goodness_of_fit_ref 1.058
_refine_ls_hydrogen_treatment mixed
_refine_ls_matrix_type full
_refine_ls_number_parameters 154
_refine_ls_number_reflns 2602
_refine_ls_number_restraints 0
_refine_ls_restrained_S_all 1.058
_refine_ls_R_factor_all 0.0341
_refine_ls_R_factor_gt 0.0333
_refine_ls_shift/su_max 0.000
_refine_ls_shift/su_mean 0.000
_refine_ls_structure_factor_coef Fsqd
_refine_ls_weighting_details 'w=1/[\s^2^(Fo^2^)+(0.0448P)^2^+0.2687P] where P=(Fo^2^+2Fc^2^)/3'
_refine_ls_weighting_scheme calc
_refine_ls_wR_factor_gt 0.0838
_refine_ls_wR_factor_ref 0.0848
_reflns_Friedel_coverage 0.686
_reflns_Friedel_fraction_full 1.000
_reflns_Friedel_fraction_max 1.000
_reflns_number_gt 2559
_reflns_number_total 2602
_reflns_threshold_expression 'I > 2\s(I)'
_cod_data_source_file np9b00686_si_003.cif
_cod_data_source_block cd1993a
_cod_database_code 1556701
_shelx_shelxl_version_number 2016/6
_chemical_oxdiff_formula C20H20O4N2
_chemical_oxdiff_usercomment KV1-054
_shelx_space_group_comment
;
The symmetry employed for this shelxl refinement is uniquely defined
by the following loop, which should always be used as a source of
symmetry information in preference to the above space-group names.
They are only intended as comments.
;
_shelx_estimated_absorpt_t_max 0.991
_shelx_estimated_absorpt_t_min 0.978
_reflns_odcompleteness_completeness 99.82
_reflns_odcompleteness_iscentric 1
_reflns_odcompleteness_theta 26.32
_olex2_refinement_description
;
1. Fixed Uiso
 At 1.2 times of:
  All C(H) groups, All C(H,H) groups
 At 1.5 times of:
  All C(H,H,H) groups, All C(H,H,H,H) groups
2.a Ternary CH refined with riding coordinates:
 C11(H11), C5(H5), C10(H10), C1(H1A), C4(H4)
2.b Secondary CH2 refined with riding coordinates:
 C2(H2A,H2B), C3(H3A,H3B), C12(H12A,H12B)
2.c Aromatic/amide H refined with riding coordinates:
 C9(H9), C6(H6)
2.d Idealised Me refined as rotating group:
 C13(H13A,H13B,H13C), C14(H14A,H14B,H14C), C15(H15A,H15B,H15C)
;
_olex2_exptl_crystal_mounting_method 'nylon loop'
_olex2_submission_special_instructions 'No special instructions were received'
_oxdiff_exptl_absorpt_empirical_details
;
Empirical correction (ABSPACK) includes:
- Absorption correction using spherical harmonics
- Frame scaling
;
_oxdiff_exptl_absorpt_empirical_full_max 1.054
_oxdiff_exptl_absorpt_empirical_full_min 0.938

loop_
_space_group_symop_operation_xyz
'x, y, z'
'-x+1/2, -y, z+1/2'
'-x, y+1/2, -z+1/2'
'x+1/2, -y+1/2, -z'

loop_
_atom_site_label
_atom_site_type_symbol
_atom_site_fract_x
_atom_site_fract_y
_atom_site_fract_z
_atom_site_U_iso_or_equiv
_atom_site_adp_type
_atom_site_occupancy
_atom_site_site_symmetry_order
_atom_site_calc_flag
_atom_site_refinement_flags_posn
O1 O 0.2531(2) 0.28399(8) 0.50153(7) 0.0254(3) Uani 1 1 d .
C2 C 0.6136(3) 0.55558(10) 0.56197(8) 0.0167(3) Uani 1 1 d .
H2A H 0.759249 0.530572 0.591605 0.020 Uiso 1 1 calc R
H2B H 0.629870 0.529058 0.511975 0.020 Uiso 1 1 calc R
C11 C 0.3289(3) 0.41238(10) 0.59216(8) 0.0158(3) Uani 1 1 d .
H11 H 0.502905 0.383852 0.602512 0.019 Uiso 1 1 calc R
C5 C 0.3441(3) 0.67608(11) 0.66913(9) 0.0177(3) Uani 1 1 d .
H5 H 0.194754 0.700305 0.639557 0.021 Uiso 1 1 calc R
C10 C 0.3274(3) 0.56627(10) 0.67234(8) 0.0159(3) Uani 1 1 d .
H10 H 0.150347 0.549396 0.690590 0.019 Uiso 1 1 calc R
C1 C 0.3569(3) 0.52243(10) 0.59552(8) 0.0143(3) Uani 1 1 d .
H1A H 0.214997 0.549707 0.564618 0.017 Uiso 1 1 calc R
C9 C 0.5211(3) 0.52911(12) 0.72738(9) 0.0193(4) Uani 1 1 d .
H9 H 0.608574 0.470681 0.718198 0.023 Uiso 1 1 calc R
C4 C 0.5979(3) 0.71067(11) 0.63322(8) 0.0173(3) Uani 1 1 d .
H4 H 0.745640 0.690070 0.664975 0.021 Uiso 1 1 calc R
C3 C 0.6321(3) 0.66392(11) 0.55836(8) 0.0186(3) Uani 1 1 d .
H3A H 0.497065 0.688326 0.524694 0.022 Uiso 1 1 calc R
H3B H 0.803365 0.682000 0.538144 0.022 Uiso 1 1 calc R
C13 C 0.1351(4) 0.36955(11) 0.64619(9) 0.0204(4) Uani 1 1 d .
H13A H 0.194902 0.381150 0.696313 0.031 Uiso 1 1 calc GR
H13B H 0.121197 0.300698 0.637761 0.031 Uiso 1 1 calc GR
H13C H -0.035089 0.399330 0.639165 0.031 Uiso 1 1 calc GR
C12 C 0.2514(3) 0.38428(11) 0.51413(9) 0.0204(4) Uani 1 1 d .
H12A H 0.075228 0.409119 0.504010 0.024 Uiso 1 1 calc R
H12B H 0.372273 0.415083 0.479277 0.024 Uiso 1 1 calc R
C8 C 0.5713(4) 0.57770(13) 0.78927(9) 0.0265(4) Uani 1 1 d .
C14 C 0.6087(4) 0.81943(11) 0.62623(10) 0.0275(4) Uani 1 1 d .
H14A H 0.465276 0.841395 0.595341 0.041 Uiso 1 1 calc GR
H14B H 0.774098 0.838186 0.604015 0.041 Uiso 1 1 calc GR
H14C H 0.593793 0.848344 0.674876 0.041 Uiso 1 1 calc GR
C6 C 0.3188(4) 0.71439(12) 0.74626(10) 0.0266(4) Uani 1 1 d .
H6 H 0.220779 0.770526 0.755413 0.032 Uiso 1 1 calc R
C7 C 0.4353(4) 0.66865(14) 0.80138(10) 0.0310(4) Uani 1 1 d .
C15 C 0.7593(5) 0.54442(15) 0.84602(11) 0.0397(5) Uani 1 1 d .
H15A H 0.667337 0.533243 0.892158 0.060 Uiso 1 1 calc GR
H15B H 0.892942 0.593220 0.853390 0.060 Uiso 1 1 calc GR
H15C H 0.841022 0.484969 0.829729 0.060 Uiso 1 1 calc GR
H7 H 0.423(5) 0.6923(17) 0.8500(14) 0.048 Uiso 1 1 d R
H1 H 0.413(6) 0.2640(19) 0.5018(17) 0.060 Uiso 1 1 d R

loop_
_atom_site_aniso_label
_atom_site_aniso_U_11
_atom_site_aniso_U_22
_atom_site_aniso_U_33
_atom_site_aniso_U_23
_atom_site_aniso_U_13
_atom_site_aniso_U_12
O1 0.0179(5) 0.0188(6) 0.0395(7) -0.0113(5) 0.0008(6) -0.0006(5)
C2 0.0181(8) 0.0168(7) 0.0152(7) -0.0012(6) 0.0029(7) 0.0003(6)
C11 0.0130(7) 0.0151(7) 0.0192(8) 0.0001(6) -0.0001(6) 0.0008(6)
C5 0.0150(7) 0.0178(7) 0.0204(8) -0.0030(6) 0.0002(7) 0.0018(6)
C10 0.0138(7) 0.0182(7) 0.0158(7) -0.0019(6) 0.0038(6) -0.0010(6)
C1 0.0127(7) 0.0149(7) 0.0153(7) -0.0001(6) -0.0009(6) 0.0022(6)
C9 0.0189(8) 0.0223(8) 0.0166(8) 0.0035(6) 0.0029(7) -0.0022(7)
C4 0.0173(8) 0.0173(8) 0.0171(8) -0.0006(6) 0.0001(6) -0.0005(6)
C3 0.0210(8) 0.0181(8) 0.0167(8) 0.0024(6) 0.0027(7) -0.0007(6)
C13 0.0188(8) 0.0177(7) 0.0247(8) 0.0013(6) 0.0013(7) -0.0012(6)
C12 0.0215(8) 0.0173(8) 0.0223(9) -0.0045(6) 0.0008(7) -0.0010(6)
C8 0.0256(9) 0.0354(9) 0.0184(8) 0.0061(7) 0.0002(7) -0.0132(8)
C14 0.0386(11) 0.0186(8) 0.0253(9) -0.0032(7) 0.0010(8) -0.0040(8)
C6 0.0293(10) 0.0231(8) 0.0273(9) -0.0104(7) 0.0101(8) -0.0049(7)
C7 0.0411(11) 0.0341(10) 0.0176(8) -0.0083(7) 0.0057(8) -0.0135(9)
C15 0.0426(12) 0.0508(12) 0.0257(10) 0.0124(9) -0.0128(9) -0.0208(11)

loop_
_atom_type_symbol
_atom_type_description
_atom_type_scat_dispersion_real
_atom_type_scat_dispersion_imag
_atom_type_scat_source
C C 0.0033 0.0016 'International Tables Vol C Tables 4.2.6.8 and 6.1.1.4'
H H 0.0000 0.0000 'International Tables Vol C Tables 4.2.6.8 and 6.1.1.4'
O O 0.0106 0.0060 'International Tables Vol C Tables 4.2.6.8 and 6.1.1.4'

loop_
_geom_angle_atom_site_label_1
_geom_angle_atom_site_label_2
_geom_angle_atom_site_label_3
_geom_angle
C12 O1 H1 108.9(18)
H2A C2 H2B 107.9
C1 C2 H2A 109.2
C1 C2 H2B 109.2
C3 C2 H2A 109.2
C3 C2 H2B 109.2
C3 C2 C1 111.98(12)
C1 C11 H11 107.9
C13 C11 H11 107.9
C13 C11 C1 115.23(13)
C13 C11 C12 109.27(13)
C12 C11 H11 107.9
C12 C11 C1 108.47(12)
C10 C5 H5 108.4
C4 C5 H5 108.4
C4 C5 C10 112.17(12)
C6 C5 H5 108.4
C6 C5 C10 108.27(13)
C6 C5 C4 110.97(13)
C5 C10 H10 107.4
C1 C10 C5 110.97(12)
C1 C10 H10 107.4
C9 C10 C5 109.43(13)
C9 C10 H10 107.4
C9 C10 C1 113.85(13)
C2 C1 C11 111.51(12)
C2 C1 C10 109.23(12)
C2 C1 H1A 106.9
C11 C1 H1A 106.9
C10 C1 C11 115.08(12)
C10 C1 H1A 106.9
C10 C9 H9 119.6
C8 C9 C10 120.85(15)
C8 C9 H9 119.6
C5 C4 H4 108.0
C3 C4 C5 110.14(13)
C3 C4 H4 108.0
C3 C4 C14 110.40(13)
C14 C4 C5 112.30(14)
C14 C4 H4 108.0
C2 C3 C4 112.45(12)
C2 C3 H3A 109.1
C2 C3 H3B 109.1
C4 C3 H3A 109.1
C4 C3 H3B 109.1
H3A C3 H3B 107.8
C11 C13 H13A 109.5
C11 C13 H13B 109.5
C11 C13 H13C 109.5
H13A C13 H13B 109.5
H13A C13 H13C 109.5
H13B C13 H13C 109.5
O1 C12 C11 113.73(13)
O1 C12 H12A 108.8
O1 C12 H12B 108.8
C11 C12 H12A 108.8
C11 C12 H12B 108.8
H12A C12 H12B 107.7
C9 C8 C7 118.24(17)
C9 C8 C15 123.39(18)
C7 C8 C15 118.36(17)
C4 C14 H14A 109.5
C4 C14 H14B 109.5
C4 C14 H14C 109.5
H14A C14 H14B 109.5
H14A C14 H14C 109.5
H14B C14 H14C 109.5
C5 C6 H6 120.2
C7 C6 C5 119.53(16)
C7 C6 H6 120.2
C8 C7 H7 118.3(15)
C6 C7 C8 121.08(16)
C6 C7 H7 120.5(15)
C8 C15 H15A 109.5
C8 C15 H15B 109.5
C8 C15 H15C 109.5
H15A C15 H15B 109.5
H15A C15 H15C 109.5
H15B C15 H15C 109.5

loop_
_geom_bond_atom_site_label_1
_geom_bond_atom_site_label_2
_geom_bond_distance
O1 C12 1.4246(18)
O1 H1 0.87(3)
C2 H2A 0.9900
C2 H2B 0.9900
C2 C1 1.530(2)
C2 C3 1.523(2)
C11 H11 1.0000
C11 C1 1.5505(19)
C11 C13 1.528(2)
C11 C12 1.532(2)
C5 H5 1.0000
C5 C10 1.543(2)
C5 C4 1.542(2)
C5 C6 1.514(2)
C10 H10 1.0000
C10 C1 1.540(2)
C10 C9 1.510(2)
C1 H1A 1.0000
C9 H9 0.9500
C9 C8 1.345(2)
C4 H4 1.0000
C4 C3 1.527(2)
C4 C14 1.531(2)
C3 H3A 0.9900
C3 H3B 0.9900
C13 H13A 0.9800
C13 H13B 0.9800
C13 H13C 0.9800
C12 H12A 0.9900
C12 H12B 0.9900
C8 C7 1.472(3)
C8 C15 1.494(3)
C14 H14A 0.9800
C14 H14B 0.9800
C14 H14C 0.9800
C6 H6 0.9500
C6 C7 1.337(3)
C7 H7 0.95(2)
C15 H15A 0.9800
C15 H15B 0.9800
C15 H15C 0.9800
